data_7204482
loop_
_publ_author_name
'Zhang, Chi'
'Song, Yinglin'
'Wang, Xin'
'K\"uhn, Fritz E.'
'Wang, Yuxiao'
'Xu, Yan'
'Xin, Xinquan'

_publ_section_title
;
 Large third-order optical nonlinearity of two cubane-like clusters
 containing oxotrithiometalate anions and silver: synthesis,
 characterization, reactivity, and NLO properties--structure
 correlation
;
_journal_issue 3
_journal_name_full 'Journal of Materials Chemistry'
_journal_page_first 571
_journal_paper_doi 10.1039/b205450g
_journal_volume 13
_journal_year 2003
_chemical_formula_sum 'C24 H60 Ag3 I4 Mo N3 O S3'
_chemical_formula_weight 1430.08
_chemical_name_systematic
; 
? 
;
_space_group_IT_number 161
_symmetry_cell_setting rhombohedral
_symmetry_space_group_name_Hall 'R 3 -2"c'
_symmetry_space_group_name_H-M 'R 3 c :H'
_atom_sites_solution_hydrogens geom
_atom_sites_solution_primary direct
_atom_sites_solution_secondary difmap
_audit_creation_method SHELXL-97
_cell_angle_alpha 90.00
_cell_angle_beta 90.00
_cell_angle_gamma 120.00
_cell_formula_units_Z 6
_cell_length_a 14.7856(14)
_cell_length_b 14.7856(14)
_cell_length_c 33.637(9)
_cell_measurement_reflns_used 30
_cell_measurement_temperature 293(2)
_cell_measurement_theta_max 9.96
_cell_measurement_theta_min 8.90
_cell_volume 6368.3(19)
_computing_structure_refinement 'SHELXL-97 (Sheldrick, 1997)'
_computing_structure_solution 'SHELXS-97 (Sheldrick, 1990)'
_diffrn_ambient_temperature 293(2)
_diffrn_measured_fraction_theta_full 0.999
_diffrn_measured_fraction_theta_max 0.999
_diffrn_measurement_device_type 'Bruker P4'
_diffrn_measurement_method '2\q/\w scans'
_diffrn_radiation_monochromator graphite
_diffrn_radiation_source 'fine-focus sealed tube'
_diffrn_radiation_type MoK\a
_diffrn_radiation_wavelength 0.71073
_diffrn_reflns_av_R_equivalents 0.0486
_diffrn_reflns_av_sigmaI/netI 0.0498
_diffrn_reflns_limit_h_max 17
_diffrn_reflns_limit_h_min -1
_diffrn_reflns_limit_k_max 1
_diffrn_reflns_limit_k_min -17
_diffrn_reflns_limit_l_max 39
_diffrn_reflns_limit_l_min -1
_diffrn_reflns_number 2845
_diffrn_reflns_theta_full 24.98
_diffrn_reflns_theta_max 24.98
_diffrn_reflns_theta_min 2.00
_diffrn_standards_decay_% 8.15
_diffrn_standards_interval_count 97
_diffrn_standards_number 3
_exptl_absorpt_coefficient_mu 4.730
_exptl_absorpt_correction_T_max 0.2004
_exptl_absorpt_correction_T_min 0.1613
_exptl_absorpt_correction_type empirical
_exptl_crystal_colour Black
_exptl_crystal_density_diffrn 2.237
_exptl_crystal_density_method 'not measured'
_exptl_crystal_description Block
_exptl_crystal_F_000 4056
_exptl_crystal_size_max 0.30
_exptl_crystal_size_mid 0.20
_exptl_crystal_size_min 0.20
_refine_diff_density_max 0.908
_refine_diff_density_min -0.906
_refine_diff_density_rms 0.150
_refine_ls_abs_structure_details 'Flack H D (1983), Acta Cryst. A39, 876-881'
_refine_ls_abs_structure_Flack -0.06(7)
_refine_ls_extinction_method none
_refine_ls_goodness_of_fit_ref 1.004
_refine_ls_hydrogen_treatment mixed
_refine_ls_matrix_type full
_refine_ls_number_parameters 118
_refine_ls_number_reflns 1321
_refine_ls_number_restraints 1
_refine_ls_restrained_S_all 1.004
_refine_ls_R_factor_all 0.0495
_refine_ls_R_factor_gt 0.0404
_refine_ls_shift/su_max 0.000
_refine_ls_shift/su_mean 0.000
_refine_ls_structure_factor_coef Fsqd
_refine_ls_weighting_details 'calc w=1/[\s^2^(Fo^2^)+(0.0690P)^2^+0.0000P] where P=(Fo^2^+2Fc^2^)/3'
_refine_ls_weighting_scheme calc
_refine_ls_wR_factor_gt 0.1013
_refine_ls_wR_factor_ref 0.1075
_reflns_number_gt 1148
_reflns_number_total 1321
_reflns_threshold_expression >2sigma(I)
_cod_data_source_file b205450g.txt
_cod_data_source_block cluster_1
_cod_depositor_comments
;
The following automatic conversions were performed:
'_symmetry_cell_setting' value 'Rhombohedral' changed to 'rhombohedral'
according to '/home/saulius/struct/CIF-dictionaries/cif_core.dic'
dictionary named 'cif_core.dic' version 2.4.1 from 2010-06-29.

Automatic conversion script
Id: cif_fix_enum 1527 2010-12-29 10:47:43Z saulius 
;
_cod_original_sg_symbol_H-M 'R3c  '
_cod_database_code 7204482

loop_
_symmetry_equiv_pos_as_xyz
'x, y, z'
'-y, x-y, z'
'-x+y, -x, z'
'-y, -x, z+1/2'
'-x+y, y, z+1/2'
'x, x-y, z+1/2'
'x+2/3, y+1/3, z+1/3'
'-y+2/3, x-y+1/3, z+1/3'
'-x+y+2/3, -x+1/3, z+1/3'
'-y+2/3, -x+1/3, z+5/6'
'-x+y+2/3, y+1/3, z+5/6'
'x+2/3, x-y+1/3, z+5/6'
'x+1/3, y+2/3, z+2/3'
'-y+1/3, x-y+2/3, z+2/3'
'-x+y+1/3, -x+2/3, z+2/3'
'-y+1/3, -x+2/3, z+7/6'
'-x+y+1/3, y+2/3, z+7/6'
'x+1/3, x-y+2/3, z+7/6'

loop_
_atom_site_label
_atom_site_type_symbol
_atom_site_fract_x
_atom_site_fract_y
_atom_site_fract_z
_atom_site_U_iso_or_equiv
_atom_site_adp_type
_atom_site_occupancy
_atom_site_symmetry_multiplicity
_atom_site_calc_flag
_atom_site_refinement_flags
_atom_site_disorder_assembly
_atom_site_disorder_group
Ag1 Ag 0.19013(9) 0.53171(9) 0.74081(5) 0.0579(4) Uani 1 1 d . . .
Mo1 Mo 0.3333 0.6667 0.80669(6) 0.0333(4) Uani 1 3 d S . .
I1 I 0.02576(8) 0.37041(8) 0.70605(4) 0.0581(3) Uani 1 1 d . . .
I2 I 0.3333 0.6667 0.67725(6) 0.0562(5) Uani 1 3 d S . .
S1 S 0.4835(2) 0.8060(2) 0.78704(11) 0.0414(8) Uani 1 1 d . . .
O1 O 0.3333 0.6667 0.8600(5) 0.050(4) Uani 1 3 d S . .
N1 N 0.2799(10) 0.9667(9) 0.8699(5) 0.050(3) Uani 1 1 d . . .
C1 C 0.1436(15) 0.936(2) 0.9235(6) 0.082(6) Uani 1 1 d . . .
H1A H 0.1339 0.9674 0.9467 0.123 Uiso 1 1 d R . .
H1B H 0.0897 0.9217 0.9045 0.123 Uiso 1 1 d R . .
H1C H 0.1404 0.8712 0.9308 0.123 Uiso 1 1 d R . .
C2 C 0.2483(13) 1.0073(13) 0.9052(5) 0.057(4) Uani 1 1 d . . .
H2A H 0.3010 1.0262 0.9256 0.068 Uiso 1 1 calc R . .
H2B H 0.2493 1.0708 0.8972 0.068 Uiso 1 1 calc R . .
C3 C 0.181(2) 1.0216(18) 0.8210(8) 0.095(8) Uani 1 1 d . . .
H3A H 0.1403 0.9967 0.7972 0.143 Uiso 1 1 d R . .
H3B H 0.1442 1.0385 0.8404 0.143 Uiso 1 1 d R . .
H3C H 0.2468 1.0828 0.8151 0.143 Uiso 1 1 d R . .
C4 C 0.1996(13) 0.9364(12) 0.8375(6) 0.059(4) Uani 1 1 d . . .
H4A H 0.1336 0.8808 0.8476 0.070 Uiso 1 1 calc R . .
H4B H 0.2200 0.9078 0.8156 0.070 Uiso 1 1 calc R . .
C5 C 0.4315(15) 1.0300(15) 0.8206(5) 0.070(5) Uani 1 1 d . . .
H5A H 0.4998 1.0880 0.8153 0.104 Uiso 1 1 d R . .
H5B H 0.4363 0.9685 0.8254 0.104 Uiso 1 1 d R . .
H5C H 0.3870 1.0186 0.7981 0.104 Uiso 1 1 d R . .
C6 C 0.3864(11) 1.0540(11) 0.8565(5) 0.049(4) Uani 1 1 d . . .
H6A H 0.3807 1.1153 0.8507 0.059 Uiso 1 1 calc R . .
H6B H 0.4350 1.0716 0.8784 0.059 Uiso 1 1 calc R . .
C7 C 0.3587(17) 0.8817(15) 0.9125(8) 0.082(6) Uani 1 1 d . . .
H7A H 0.3601 0.8180 0.9163 0.123 Uiso 1 1 d R . .
H7B H 0.4272 0.9366 0.9053 0.123 Uiso 1 1 d R . .
H7C H 0.3372 0.8999 0.9367 0.123 Uiso 1 1 d R . .
C8 C 0.2828(13) 0.8675(12) 0.8794(6) 0.057(4) Uani 1 1 d . . .
H8A H 0.2133 0.8132 0.8871 0.068 Uiso 1 1 calc R . .
H8B H 0.3023 0.8443 0.8556 0.068 Uiso 1 1 calc R . .

loop_
_atom_site_aniso_label
_atom_site_aniso_U_11
_atom_site_aniso_U_22
_atom_site_aniso_U_33
_atom_site_aniso_U_23
_atom_site_aniso_U_13
_atom_site_aniso_U_12
Ag1 0.0463(7) 0.0467(6) 0.0761(9) -0.0161(6) -0.0177(6) 0.0198(5)
Mo1 0.0316(6) 0.0316(6) 0.0368(11) 0.000 0.000 0.0158(3)
I1 0.0432(5) 0.0450(5) 0.0747(7) -0.0119(5) -0.0058(5) 0.0135(5)
I2 0.0563(7) 0.0563(7) 0.0561(12) 0.000 0.000 0.0281(3)
S1 0.0310(16) 0.0349(17) 0.051(2) 0.0007(15) -0.0001(14) 0.0109(13)
O1 0.058(7) 0.058(7) 0.033(9) 0.000 0.000 0.029(3)
N1 0.050(7) 0.035(6) 0.060(8) -0.009(6) -0.012(6) 0.018(5)
C1 0.062(12) 0.101(16) 0.059(12) -0.017(11) -0.001(9) 0.022(11)
C2 0.063(10) 0.062(10) 0.045(9) -0.023(8) 0.000(8) 0.030(9)
C3 0.109(18) 0.076(14) 0.10(2) 0.006(13) -0.030(15) 0.048(13)
C4 0.060(10) 0.044(8) 0.066(11) -0.008(8) -0.014(8) 0.021(8)
C5 0.060(10) 0.068(11) 0.053(11) -0.019(9) -0.014(9) 0.011(8)
C6 0.044(8) 0.036(7) 0.042(8) 0.000(7) 0.011(6) 0.002(6)
C7 0.075(13) 0.057(11) 0.103(18) 0.002(11) -0.015(12) 0.025(10)
C8 0.054(9) 0.041(8) 0.072(12) 0.001(8) 0.002(8) 0.020(7)

loop_
_atom_type_symbol
_atom_type_description
_atom_type_scat_dispersion_real
_atom_type_scat_dispersion_imag
_atom_type_scat_source
C C 0.0033 0.0016 'International Tables Vol C Tables 4.2.6.8 and 6.1.1.4'
H H 0.0000 0.0000 'International Tables Vol C Tables 4.2.6.8 and 6.1.1.4'
N N 0.0061 0.0033 'International Tables Vol C Tables 4.2.6.8 and 6.1.1.4'
O O 0.0106 0.0060 'International Tables Vol C Tables 4.2.6.8 and 6.1.1.4'
S S 0.1246 0.1234 'International Tables Vol C Tables 4.2.6.8 and 6.1.1.4'
Mo Mo -1.6832 0.6857 'International Tables Vol C Tables 4.2.6.8 and 6.1.1.4'
Ag Ag -0.8971 1.1015 'International Tables Vol C Tables 4.2.6.8 and 6.1.1.4'
I I -0.4742 1.8119 'International Tables Vol C Tables 4.2.6.8 and 6.1.1.4'

loop_
_geom_angle_atom_site_label_1
_geom_angle_atom_site_label_2
_geom_angle_atom_site_label_3
_geom_angle
_geom_angle_site_symmetry_1
_geom_angle_site_symmetry_3
_geom_angle_publ_flag
S1 Ag1 S1 90.49(15) 3_565 2_665 ?
S1 Ag1 I1 124.90(9) 3_565 . ?
S1 Ag1 I1 128.70(9) 2_665 . ?
S1 Ag1 I2 100.06(9) 3_565 . ?
S1 Ag1 I2 99.13(9) 2_665 . ?
I1 Ag1 I2 108.00(7) . . ?
S1 Ag1 Mo1 46.30(7) 3_565 . ?
S1 Ag1 Mo1 46.09(7) 2_665 . ?
I1 Ag1 Mo1 158.74(7) . . ?
I2 Ag1 Mo1 93.18(5) . . ?
O1 Mo1 S1 107.12(11) . 2_665 ?
O1 Mo1 S1 107.12(11) . . ?
S1 Mo1 S1 111.72(10) 2_665 . ?
O1 Mo1 S1 107.12(11) . 3_565 ?
S1 Mo1 S1 111.72(10) 2_665 3_565 ?
S1 Mo1 S1 111.72(10) . 3_565 ?
O1 Mo1 Ag1 137.10(4) . . ?
S1 Mo1 Ag1 57.78(10) 2_665 . ?
S1 Mo1 Ag1 115.77(13) . . ?
S1 Mo1 Ag1 56.73(10) 3_565 . ?
O1 Mo1 Ag1 137.10(4) . 3_565 ?
S1 Mo1 Ag1 56.73(10) 2_665 3_565 ?
S1 Mo1 Ag1 57.78(10) . 3_565 ?
S1 Mo1 Ag1 115.77(13) 3_565 3_565 ?
Ag1 Mo1 Ag1 72.24(6) . 3_565 ?
O1 Mo1 Ag1 137.10(4) . 2_665 ?
S1 Mo1 Ag1 115.77(13) 2_665 2_665 ?
S1 Mo1 Ag1 56.73(10) . 2_665 ?
S1 Mo1 Ag1 57.78(10) 3_565 2_665 ?
Ag1 Mo1 Ag1 72.24(6) . 2_665 ?
Ag1 Mo1 Ag1 72.24(6) 3_565 2_665 ?
Ag1 I2 Ag1 73.85(6) 3_565 . ?
Ag1 I2 Ag1 73.85(6) 3_565 2_665 ?
Ag1 I2 Ag1 73.85(6) . 2_665 ?
Mo1 S1 Ag1 76.98(11) . 2_665 ?
Mo1 S1 Ag1 76.13(11) . 3_565 ?
Ag1 S1 Ag1 85.94(12) 2_665 3_565 ?
C4 N1 C2 109.5(14) . . ?
C4 N1 C8 105.2(12) . . ?
C2 N1 C8 112.5(14) . . ?
C4 N1 C6 111.4(14) . . ?
C2 N1 C6 107.0(11) . . ?
C8 N1 C6 111.3(12) . . ?
C2 C1 H1A 110.0 . . ?
C2 C1 H1B 109.3 . . ?
H1A C1 H1B 109.5 . . ?
C2 C1 H1C 109.1 . . ?
H1A C1 H1C 109.5 . . ?
H1B C1 H1C 109.5 . . ?
C1 C2 N1 117.2(15) . . ?
C1 C2 H2A 108.0 . . ?
N1 C2 H2A 108.0 . . ?
C1 C2 H2B 108.0 . . ?
N1 C2 H2B 108.0 . . ?
H2A C2 H2B 107.2 . . ?
C4 C3 H3A 109.1 . . ?
C4 C3 H3B 109.3 . . ?
H3A C3 H3B 109.5 . . ?
C4 C3 H3C 110.0 . . ?
H3A C3 H3C 109.5 . . ?
H3B C3 H3C 109.5 . . ?
N1 C4 C3 117.3(15) . . ?
N1 C4 H4A 108.0 . . ?
C3 C4 H4A 108.0 . . ?
N1 C4 H4B 108.0 . . ?
C3 C4 H4B 108.0 . . ?
H4A C4 H4B 107.2 . . ?
C6 C5 H5A 109.3 . . ?
C6 C5 H5B 110.0 . . ?
H5A C5 H5B 109.5 . . ?
C6 C5 H5C 109.1 . . ?
H5A C5 H5C 109.5 . . ?
H5B C5 H5C 109.5 . . ?
C5 C6 N1 115.5(13) . . ?
C5 C6 H6A 108.4 . . ?
N1 C6 H6A 108.4 . . ?
C5 C6 H6B 108.4 . . ?
N1 C6 H6B 108.4 . . ?
H6A C6 H6B 107.5 . . ?
C8 C7 H7A 109.8 . . ?
C8 C7 H7B 109.0 . . ?
H7A C7 H7B 109.5 . . ?
C8 C7 H7C 109.6 . . ?
H7A C7 H7C 109.5 . . ?
H7B C7 H7C 109.5 . . ?
C7 C8 N1 113.3(14) . . ?
C7 C8 H8A 108.9 . . ?
N1 C8 H8A 108.9 . . ?
C7 C8 H8B 108.9 . . ?
N1 C8 H8B 108.9 . . ?
H8A C8 H8B 107.7 . . ?

loop_
_geom_bond_atom_site_label_1
_geom_bond_atom_site_label_2
_geom_bond_distance
_geom_bond_site_symmetry_2
_geom_bond_publ_flag
Ag1 S1 2.596(4) 3_565 ?
Ag1 S1 2.636(4) 2_665 ?
Ag1 I1 2.6768(15) . ?
Ag1 I2 2.968(2) . ?
Ag1 Mo1 3.025(2) . ?
Mo1 O1 1.793(18) . ?
Mo1 S1 2.245(3) 2_665 ?
Mo1 S1 2.245(3) . ?
Mo1 S1 2.245(3) 3_565 ?
Mo1 Ag1 3.025(2) 3_565 ?
Mo1 Ag1 3.025(2) 2_665 ?
I2 Ag1 2.968(2) 3_565 ?
I2 Ag1 2.968(2) 2_665 ?
S1 Ag1 2.596(4) 2_665 ?
S1 Ag1 2.636(4) 3_565 ?
N1 C4 1.51(2) . ?
N1 C2 1.51(2) . ?
N1 C8 1.52(2) . ?
N1 C6 1.522(19) . ?
C1 C2 1.50(3) . ?
C1 H1A 0.9600 . ?
C1 H1B 0.9600 . ?
C1 H1C 0.9600 . ?
C2 H2A 0.9700 . ?
C2 H2B 0.9700 . ?
C3 C4 1.52(3) . ?
C3 H3A 0.9600 . ?
C3 H3B 0.9600 . ?
C3 H3C 0.9600 . ?
C4 H4A 0.9700 . ?
C4 H4B 0.9700 . ?
C5 C6 1.50(2) . ?
C5 H5A 0.9600 . ?
C5 H5B 0.9600 . ?
C5 H5C 0.9600 . ?
C6 H6A 0.9700 . ?
C6 H6B 0.9700 . ?
C7 C8 1.52(3) . ?
C7 H7A 0.9600 . ?
C7 H7B 0.9600 . ?
C7 H7C 0.9600 . ?
C8 H8A 0.9700 . ?
C8 H8B 0.9700 . ?

loop_
_geom_torsion_atom_site_label_1
_geom_torsion_atom_site_label_2
_geom_torsion_atom_site_label_3
_geom_torsion_atom_site_label_4
_geom_torsion
_geom_torsion_site_symmetry_1
_geom_torsion_site_symmetry_2
_geom_torsion_site_symmetry_3
_geom_torsion_site_symmetry_4
_geom_torsion_publ_flag
S1 Ag1 Mo1 O1 -79.11(12) 3_565 . . . ?
S1 Ag1 Mo1 O1 80.38(12) 2_665 . . . ?
I1 Ag1 Mo1 O1 -4.98(19) . . . . ?
I2 Ag1 Mo1 O1 180.0 . . . . ?
S1 Ag1 Mo1 S1 -159.49(17) 3_565 . . 2_665 ?
I1 Ag1 Mo1 S1 -85.4(2) . . . 2_665 ?
I2 Ag1 Mo1 S1 99.62(12) . . . 2_665 ?
S1 Ag1 Mo1 S1 100.06(9) 3_565 . . . ?
S1 Ag1 Mo1 S1 -100.45(9) 2_665 . . . ?
I1 Ag1 Mo1 S1 174.18(18) . . . . ?
I2 Ag1 Mo1 S1 -0.83(11) . . . . ?
S1 Ag1 Mo1 S1 159.49(17) 2_665 . . 3_565 ?
I1 Ag1 Mo1 S1 74.1(2) . . . 3_565 ?
I2 Ag1 Mo1 S1 -100.89(12) . . . 3_565 ?
S1 Ag1 Mo1 Ag1 139.13(12) 3_565 . . 3_565 ?
S1 Ag1 Mo1 Ag1 -61.38(12) 2_665 . . 3_565 ?
I1 Ag1 Mo1 Ag1 -146.74(19) . . . 3_565 ?
I2 Ag1 Mo1 Ag1 38.242(18) . . . 3_565 ?
S1 Ag1 Mo1 Ag1 62.65(12) 3_565 . . 2_665 ?
S1 Ag1 Mo1 Ag1 -137.86(12) 2_665 . . 2_665 ?
I1 Ag1 Mo1 Ag1 136.77(19) . . . 2_665 ?
I2 Ag1 Mo1 Ag1 -38.242(18) . . . 2_665 ?
S1 Ag1 I2 Ag1 -84.85(8) 3_565 . . 3_565 ?
S1 Ag1 I2 Ag1 7.29(8) 2_665 . . 3_565 ?
I1 Ag1 I2 Ag1 143.18(8) . . . 3_565 ?
Mo1 Ag1 I2 Ag1 -38.715(18) . . . 3_565 ?
S1 Ag1 I2 Ag1 -7.42(8) 3_565 . . 2_665 ?
S1 Ag1 I2 Ag1 84.72(7) 2_665 . . 2_665 ?
I1 Ag1 I2 Ag1 -139.39(7) . . . 2_665 ?
Mo1 Ag1 I2 Ag1 38.715(18) . . . 2_665 ?
O1 Mo1 S1 Ag1 135.62(6) . . . 2_665 ?
S1 Mo1 S1 Ag1 -107.36(12) 2_665 . . 2_665 ?
S1 Mo1 S1 Ag1 18.60(18) 3_565 . . 2_665 ?
Ag1 Mo1 S1 Ag1 -43.79(11) . . . 2_665 ?
Ag1 Mo1 S1 Ag1 -88.99(11) 3_565 . . 2_665 ?
O1 Mo1 S1 Ag1 -135.39(5) . . . 3_565 ?
S1 Mo1 S1 Ag1 -18.38(18) 2_665 . . 3_565 ?
S1 Mo1 S1 Ag1 107.59(12) 3_565 . . 3_565 ?
Ag1 Mo1 S1 Ag1 45.20(11) . . . 3_565 ?
Ag1 Mo1 S1 Ag1 88.99(11) 2_665 . . 3_565 ?
C4 N1 C2 C1 58(2) . . . . ?
C8 N1 C2 C1 -59(2) . . . . ?
C6 N1 C2 C1 178.6(18) . . . . ?
C2 N1 C4 C3 60(2) . . . . ?
C8 N1 C4 C3 -178.6(18) . . . . ?
C6 N1 C4 C3 -58(2) . . . . ?
C4 N1 C6 C5 -59.1(18) . . . . ?
C2 N1 C6 C5 -178.8(15) . . . . ?
C8 N1 C6 C5 58.0(19) . . . . ?
C4 N1 C8 C7 -178.8(17) . . . . ?
C2 N1 C8 C7 -60(2) . . . . ?
C6 N1 C8 C7 60(2) . . . . ?
